data_1516271
loop_
_publ_author_name
'Marx, R.'
'Moro, F.'
'D\"orfel, M.'
'Ungur, L.'
'Waters, M.'
'Jiang, S. D.'
'Orlita, M.'
'Taylor, J.'
'Frey, W.'
'Chibotaru, L. F.'
'van Slageren, J.'

_publ_section_title
;
 Spectroscopic determination of crystal field splittings in lanthanide
 double deckers
;
_journal_issue 8
_journal_name_full 'Chemical Science'
_journal_page_first 3287
_journal_paper_doi 10.1039/c4sc00751d
_journal_volume 5
_journal_year 2014
_chemical_formula_moiety 'C64 H32 Er N16, C16 H36 N, 2(C3 H7 N O)'
_chemical_formula_sum 'C86 H82 Er N19 O2'
_chemical_formula_weight 1580.97
_chemical_name_systematic 'compound 1Er'
_space_group_IT_number 2
_symmetry_cell_setting triclinic
_symmetry_space_group_name_Hall '-P 1'
_symmetry_space_group_name_H-M 'P -1'
_atom_sites_solution_hydrogens geom
_atom_sites_solution_primary direct
_atom_sites_solution_secondary difmap
_audit_creation_method SHELXL-97
_cell_angle_alpha 92.524(4)
_cell_angle_beta 95.122(4)
_cell_angle_gamma 109.342(4)
_cell_formula_units_Z 2
_cell_length_a 11.5308(9)
_cell_length_b 15.2909(12)
_cell_length_c 22.2700(18)
_cell_measurement_reflns_used 20458
_cell_measurement_temperature 100(2)
_cell_measurement_theta_max 30.85
_cell_measurement_theta_min 1.75
_cell_volume 3678.8(5)
_computing_cell_refinement 'Bruker APEX II Software Suite, 2008'
_computing_data_collection 'Bruker APEX II Software Suite, 2008'
_computing_data_reduction 'Bruker APEX II Software Suite, 2008'
_computing_molecular_graphics 'SHELXTL-plus, XP (Sheldrick, 1991)'
_computing_structure_refinement 'SHELXL-97 (Sheldrick, 1997)'
_computing_structure_solution 'SHELXS-97 (Sheldrick, 1990)'
_diffrn_ambient_temperature 100(2)
_diffrn_measured_fraction_theta_full 0.984
_diffrn_measured_fraction_theta_max 0.984
_diffrn_measurement_device_type 'Bruker Kappa APEX II Duo'
_diffrn_measurement_method 'Omega + Phi Scans'
_diffrn_radiation_monochromator Triumph
_diffrn_radiation_source 'fine-focus sealed tube'
_diffrn_radiation_type MoK\a
_diffrn_radiation_wavelength 0.71073
_diffrn_reflns_av_R_equivalents 0.0271
_diffrn_reflns_av_sigmaI/netI 0.0194
_diffrn_reflns_limit_h_max 16
_diffrn_reflns_limit_h_min -16
_diffrn_reflns_limit_k_max 21
_diffrn_reflns_limit_k_min -21
_diffrn_reflns_limit_l_max 31
_diffrn_reflns_limit_l_min -31
_diffrn_reflns_number 154888
_diffrn_reflns_theta_full 30.85
_diffrn_reflns_theta_max 30.85
_diffrn_reflns_theta_min 1.75
_diffrn_standards_decay_% 0
_diffrn_standards_interval_count 0
_diffrn_standards_number 0
_exptl_absorpt_coefficient_mu 1.206
_exptl_absorpt_correction_T_max 0.7461
_exptl_absorpt_correction_T_min 0.5176
_exptl_absorpt_correction_type multi-scan
_exptl_absorpt_process_details 'Blessing, 1995'
_exptl_crystal_colour dark-grey
_exptl_crystal_density_diffrn 1.427
_exptl_crystal_density_method 'not measured'
_exptl_crystal_description block
_exptl_crystal_F_000 1630
_exptl_crystal_size_max 0.63
_exptl_crystal_size_mid 0.31
_exptl_crystal_size_min 0.26
_refine_diff_density_max 3.073
_refine_diff_density_min -1.293
_refine_diff_density_rms 0.107
_refine_ls_extinction_method none
_refine_ls_goodness_of_fit_ref 1.074
_refine_ls_hydrogen_treatment constr
_refine_ls_matrix_type full
_refine_ls_number_parameters 1006
_refine_ls_number_reflns 22787
_refine_ls_number_restraints 0
_refine_ls_restrained_S_all 1.074
_refine_ls_R_factor_all 0.0442
_refine_ls_R_factor_gt 0.0350
_refine_ls_shift/su_max 0.003
_refine_ls_shift/su_mean 0.000
_refine_ls_structure_factor_coef Fsqd
_refine_ls_weighting_details 'calc w=1/[\s^2^(Fo^2^)+(0.0237P)^2^+8.9649P] where P=(Fo^2^+2Fc^2^)/3'
_refine_ls_weighting_scheme calc
_refine_ls_wR_factor_gt 0.0788
_refine_ls_wR_factor_ref 0.0844
_reflns_number_gt 20458
_reflns_number_total 22787
_reflns_threshold_expression >2sigma(I)
_cod_data_source_file c4sc00751d2.cif
_cod_data_source_block 1Er
_cod_depositor_comments 'Adding full bibliography for 1516270--1516272.cif.'
_cod_database_code 1516271

loop_
_symmetry_equiv_pos_as_xyz
'x, y, z'
'-x, -y, -z'

loop_
_atom_site_label
_atom_site_type_symbol
_atom_site_fract_x
_atom_site_fract_y
_atom_site_fract_z
_atom_site_U_iso_or_equiv
_atom_site_adp_type
_atom_site_occupancy
_atom_site_symmetry_multiplicity
_atom_site_calc_flag
_atom_site_refinement_flags
_atom_site_disorder_assembly
_atom_site_disorder_group
Er1 Er 0.832975(9) 0.184537(7) 0.243506(4) 0.01533(3) Uani 1 1 d . . .
C1 C 0.9069(2) -0.00127(15) 0.20286(9) 0.0168(4) Uani 1 1 d . . .
N1 N 0.89716(17) 0.05169(13) 0.25227(8) 0.0168(3) Uani 1 1 d . . .
C2 C 0.8677(2) -0.00539(15) 0.29847(10) 0.0172(4) Uani 1 1 d . . .
N2 N 0.86803(18) 0.01958(13) 0.35640(8) 0.0188(3) Uani 1 1 d . . .
C3 C 0.89921(19) 0.10783(15) 0.37762(9) 0.0154(4) Uani 1 1 d . . .
N3 N 0.92114(16) 0.18504(13) 0.34566(8) 0.0155(3) Uani 1 1 d . . .
C4 C 0.96133(18) 0.26178(15) 0.38626(9) 0.0154(4) Uani 1 1 d . . .
N4 N 1.00067(16) 0.35085(13) 0.37512(8) 0.0176(3) Uani 1 1 d . . .
C5 C 1.02097(19) 0.37892(14) 0.32038(10) 0.0158(4) Uani 1 1 d . . .
N5 N 1.00832(17) 0.32482(13) 0.26791(8) 0.0166(3) Uani 1 1 d . . .
N6 N 1.07666(18) 0.35908(13) 0.16922(9) 0.0197(4) Uani 1 1 d . . .
C6 C 1.05749(19) 0.38290(15) 0.22442(10) 0.0174(4) Uani 1 1 d . . .
C7 C 1.04966(19) 0.27037(15) 0.14848(9) 0.0161(4) Uani 1 1 d . . .
N7 N 0.98652(17) 0.19200(13) 0.17472(8) 0.0165(3) Uani 1 1 d . . .
C8 C 0.99216(19) 0.11711(15) 0.14058(9) 0.0164(4) Uani 1 1 d . . .
N8 N 0.95072(18) 0.02802(13) 0.15134(8) 0.0181(3) Uani 1 1 d . . .
C9 C 0.5975(2) -0.00794(15) 0.26675(10) 0.0180(4) Uani 1 1 d . . .
N9 N 0.65332(17) 0.08482(13) 0.28418(8) 0.0171(3) Uani 1 1 d . . .
C10 C 0.62161(18) 0.10007(15) 0.34059(9) 0.0157(4) Uani 1 1 d . . .
N10 N 0.64733(17) 0.18122(13) 0.37271(8) 0.0172(3) Uani 1 1 d . . .
C11 C 0.69768(19) 0.26241(15) 0.34987(9) 0.0161(4) Uani 1 1 d . . .
N11 N 0.73411(16) 0.27781(13) 0.29325(8) 0.0167(3) Uani 1 1 d . . .
C12 C 0.76179(19) 0.37066(15) 0.28571(10) 0.0169(4) Uani 1 1 d . . .
N12 N 0.79382(18) 0.41516(13) 0.23647(9) 0.0199(4) Uani 1 1 d . . .
C13 C 0.79723(19) 0.37124(15) 0.18405(10) 0.0173(4) Uani 1 1 d . . .
N13 N 0.77624(17) 0.27855(13) 0.17174(8) 0.0176(3) Uani 1 1 d . . .
C14 C 0.7725(2) 0.26283(15) 0.11045(10) 0.0176(4) Uani 1 1 d . . .
N14 N 0.74419(18) 0.18205(14) 0.07845(8) 0.0204(4) Uani 1 1 d . . .
C15 C 0.70498(19) 0.10126(15) 0.10276(9) 0.0172(4) Uani 1 1 d . . .
N15 N 0.69643(17) 0.08549(13) 0.16243(8) 0.0181(3) Uani 1 1 d . . .
C16 C 0.63500(19) -0.00753(15) 0.16531(10) 0.0182(4) Uani 1 1 d . . .
N16 N 0.59214(18) -0.05163(13) 0.21315(9) 0.0202(4) Uani 1 1 d . . .
C17 C 0.8714(2) -0.09809(16) 0.21637(10) 0.0242(5) Uani 1 1 d . . .
C18 C 0.8609(4) -0.1785(2) 0.18170(13) 0.0397(7) Uani 1 1 d . . .
H18 H 0.8783 -0.1769 0.1408 0.048 Uiso 1 1 calc R . .
C19 C 0.8239(5) -0.2611(2) 0.20930(16) 0.0637(13) Uani 1 1 d . . .
H19 H 0.8153 -0.3174 0.1867 0.076 Uiso 1 1 calc R . .
C20 C 0.7989(5) -0.2638(2) 0.26937(17) 0.0673(14) Uani 1 1 d . . .
H20 H 0.7726 -0.3219 0.2867 0.081 Uiso 1 1 calc R . .
C21 C 0.8116(4) -0.1835(2) 0.30428(13) 0.0419(8) Uani 1 1 d . . .
H21 H 0.7966 -0.1850 0.3455 0.050 Uiso 1 1 calc R . .
C22 C 0.8471(3) -0.10084(17) 0.27652(11) 0.0249(5) Uani 1 1 d . . .
C23 C 0.9213(2) 0.13561(16) 0.44229(10) 0.0192(4) Uani 1 1 d . . .
C24 C 0.9152(2) 0.08503(18) 0.49312(11) 0.0264(5) Uani 1 1 d . . .
H24 H 0.8897 0.0191 0.4896 0.032 Uiso 1 1 calc R . .
C25 C 0.9480(3) 0.1352(2) 0.54918(11) 0.0328(6) Uani 1 1 d . . .
H25 H 0.9454 0.1029 0.5848 0.039 Uiso 1 1 calc R . .
C26 C 0.9847(3) 0.2322(2) 0.55444(11) 0.0314(5) Uani 1 1 d . . .
H26 H 1.0055 0.2643 0.5935 0.038 Uiso 1 1 calc R . .
C27 C 0.9913(2) 0.28252(18) 0.50381(10) 0.0246(5) Uani 1 1 d . . .
H27 H 1.0163 0.3485 0.5074 0.030 Uiso 1 1 calc R . .
C28 C 0.9599(2) 0.23265(16) 0.44760(10) 0.0189(4) Uani 1 1 d . . .
C29 C 1.0691(2) 0.47693(15) 0.30896(10) 0.0197(4) Uani 1 1 d . . .
C30 C 1.0875(2) 0.55733(17) 0.34538(12) 0.0253(5) Uani 1 1 d . . .
H30 H 1.0723 0.5553 0.3866 0.030 Uiso 1 1 calc R . .
C31 C 1.1292(3) 0.64101(18) 0.31874(13) 0.0311(5) Uani 1 1 d . . .
H31 H 1.1419 0.6975 0.3422 0.037 Uiso 1 1 calc R . .
C32 C 1.1529(3) 0.64422(19) 0.25857(14) 0.0350(6) Uani 1 1 d . . .
H32 H 1.1814 0.7027 0.2419 0.042 Uiso 1 1 calc R . .
C33 C 1.1356(3) 0.56345(17) 0.22227(13) 0.0293(5) Uani 1 1 d . . .
H33 H 1.1526 0.5656 0.1813 0.035 Uiso 1 1 calc R . .
C34 C 1.0924(2) 0.47975(16) 0.24849(11) 0.0215(4) Uani 1 1 d . . .
C35 C 1.0932(2) 0.24521(16) 0.09296(10) 0.0190(4) Uani 1 1 d . . .
C36 C 1.1588(2) 0.29781(18) 0.04980(11) 0.0238(4) Uani 1 1 d . . .
H36 H 1.1817 0.3636 0.0525 0.029 Uiso 1 1 calc R . .
C37 C 1.1894(2) 0.2501(2) 0.00251(11) 0.0275(5) Uani 1 1 d . . .
H37 H 1.2324 0.2840 -0.0282 0.033 Uiso 1 1 calc R . .
C38 C 1.1585(2) 0.15373(19) -0.00093(11) 0.0259(5) Uani 1 1 d . . .
H38 H 1.1817 0.1233 -0.0335 0.031 Uiso 1 1 calc R . .
C39 C 1.0944(2) 0.10159(18) 0.04262(10) 0.0231(4) Uani 1 1 d . . .
H39 H 1.0748 0.0360 0.0409 0.028 Uiso 1 1 calc R . .
C40 C 1.0599(2) 0.14870(16) 0.08886(10) 0.0193(4) Uani 1 1 d . . .
C41 C 0.5324(2) -0.05541(16) 0.31564(10) 0.0204(4) Uani 1 1 d . . .
C42 C 0.4635(2) -0.14807(17) 0.32124(11) 0.0248(5) Uani 1 1 d . . .
H42 H 0.4539 -0.1948 0.2898 0.030 Uiso 1 1 calc R . .
C43 C 0.4096(2) -0.16963(18) 0.37412(12) 0.0283(5) Uani 1 1 d . . .
H43 H 0.3632 -0.2325 0.3793 0.034 Uiso 1 1 calc R . .
C44 C 0.4217(2) -0.10074(19) 0.42027(12) 0.0281(5) Uani 1 1 d . . .
H44 H 0.3820 -0.1174 0.4557 0.034 Uiso 1 1 calc R . .
C45 C 0.4910(2) -0.00877(18) 0.41484(11) 0.0238(4) Uani 1 1 d . . .
H45 H 0.5000 0.0380 0.4462 0.029 Uiso 1 1 calc R . .
C46 C 0.5470(2) 0.01295(16) 0.36211(10) 0.0195(4) Uani 1 1 d . . .
C47 C 0.71290(19) 0.35069(16) 0.38279(10) 0.0184(4) Uani 1 1 d . . .
C48 C 0.6973(2) 0.37395(18) 0.44198(11) 0.0237(4) Uani 1 1 d . . .
H48 H 0.6717 0.3279 0.4699 0.028 Uiso 1 1 calc R . .
C49 C 0.7208(2) 0.46726(19) 0.45856(12) 0.0283(5) Uani 1 1 d . . .
H49 H 0.7118 0.4855 0.4987 0.034 Uiso 1 1 calc R . .
C50 C 0.7573(2) 0.53492(18) 0.41739(12) 0.0286(5) Uani 1 1 d . . .
H50 H 0.7717 0.5981 0.4301 0.034 Uiso 1 1 calc R . .
C51 C 0.7729(2) 0.51199(17) 0.35866(11) 0.0245(5) Uani 1 1 d . . .
H51 H 0.7977 0.5581 0.3307 0.029 Uiso 1 1 calc R . .
C52 C 0.7510(2) 0.41872(16) 0.34205(10) 0.0192(4) Uani 1 1 d . . .
C53 C 0.8184(2) 0.41944(17) 0.12870(10) 0.0221(4) Uani 1 1 d . . .
C54 C 0.8531(3) 0.51283(19) 0.11790(12) 0.0309(5) Uani 1 1 d . . .
H54 H 0.8670 0.5597 0.1498 0.037 Uiso 1 1 calc R . .
C55 C 0.8668(3) 0.5350(2) 0.05846(13) 0.0383(7) Uani 1 1 d . . .
H55 H 0.8920 0.5984 0.0496 0.046 Uiso 1 1 calc R . .
C56 C 0.8443(3) 0.4661(2) 0.01153(13) 0.0362(6) Uani 1 1 d . . .
H56 H 0.8527 0.4835 -0.0287 0.043 Uiso 1 1 calc R . .
C57 C 0.8100(3) 0.37259(19) 0.02209(11) 0.0293(5) Uani 1 1 d . . .
H57 H 0.7940 0.3257 -0.0100 0.035 Uiso 1 1 calc R . .
C58 C 0.8000(2) 0.35064(17) 0.08194(10) 0.0223(4) Uani 1 1 d . . .
C59 C 0.6532(2) 0.01311(17) 0.06553(10) 0.0210(4) Uani 1 1 d . . .
C60 C 0.6352(2) -0.00763(19) 0.00334(11) 0.0256(5) Uani 1 1 d . . .
H60 H 0.6642 0.0392 -0.0237 0.031 Uiso 1 1 calc R . .
C61 C 0.5732(3) -0.0993(2) -0.01768(12) 0.0296(5) Uani 1 1 d . . .
H61 H 0.5601 -0.1158 -0.0600 0.035 Uiso 1 1 calc R . .
C62 C 0.5295(2) -0.16802(19) 0.02185(12) 0.0298(5) Uani 1 1 d . . .
H62 H 0.4874 -0.2304 0.0060 0.036 Uiso 1 1 calc R . .
C63 C 0.5464(2) -0.14719(18) 0.08385(12) 0.0267(5) Uani 1 1 d . . .
H63 H 0.5163 -0.1939 0.1109 0.032 Uiso 1 1 calc R . .
C64 C 0.6091(2) -0.05514(17) 0.10490(10) 0.0213(4) Uani 1 1 d . . .
N17 N 0.32274(18) 0.24926(15) 0.32531(9) 0.0216(4) Uani 1 1 d . . .
C65 C 0.2014(2) 0.17583(18) 0.30016(11) 0.0242(5) Uani 1 1 d . . .
H65A H 0.1664 0.1993 0.2647 0.029 Uiso 1 1 calc R . .
H65B H 0.1430 0.1675 0.3312 0.029 Uiso 1 1 calc R . .
C66 C 0.2089(2) 0.08124(18) 0.28111(11) 0.0259(5) Uani 1 1 d . . .
H66A H 0.1513 0.0558 0.2440 0.031 Uiso 1 1 calc R . .
H66B H 0.2935 0.0905 0.2705 0.031 Uiso 1 1 calc R . .
C67 C 0.1797(3) 0.00903(19) 0.32711(12) 0.0300(5) Uani 1 1 d . . .
H67A H 0.0992 0.0040 0.3417 0.036 Uiso 1 1 calc R . .
H67B H 0.2439 0.0292 0.3622 0.036 Uiso 1 1 calc R . .
C68 C 0.1741(3) -0.0859(2) 0.30022(14) 0.0358(6) Uani 1 1 d . . .
H68A H 0.1105 -0.1062 0.2655 0.054 Uiso 1 1 calc R . .
H68B H 0.1538 -0.1311 0.3309 0.054 Uiso 1 1 calc R . .
H68C H 0.2546 -0.0816 0.2871 0.054 Uiso 1 1 calc R . .
C69 C 0.3756(2) 0.22106(18) 0.38315(10) 0.0228(4) Uani 1 1 d . . .
H69A H 0.4589 0.2670 0.3955 0.027 Uiso 1 1 calc R . .
H69B H 0.3859 0.1602 0.3744 0.027 Uiso 1 1 calc R . .
C70 C 0.2992(2) 0.21356(19) 0.43605(11) 0.0260(5) Uani 1 1 d . . .
H70A H 0.2129 0.1731 0.4233 0.031 Uiso 1 1 calc R . .
H70B H 0.2983 0.2759 0.4495 0.031 Uiso 1 1 calc R . .
C71 C 0.3541(3) 0.1731(2) 0.48805(12) 0.0325(6) Uani 1 1 d . . .
H71A H 0.3443 0.1077 0.4760 0.039 Uiso 1 1 calc R . .
H71B H 0.4437 0.2082 0.4963 0.039 Uiso 1 1 calc R . .
C72 C 0.2934(3) 0.1764(2) 0.54534(12) 0.0330(6) Uani 1 1 d . . .
H72A H 0.3118 0.2413 0.5604 0.049 Uiso 1 1 calc R . .
H72B H 0.3254 0.1438 0.5761 0.049 Uiso 1 1 calc R . .
H72C H 0.2037 0.1462 0.5366 0.049 Uiso 1 1 calc R . .
C73 C 0.4185(2) 0.26175(18) 0.28084(10) 0.0228(4) Uani 1 1 d . . .
H73A H 0.4481 0.2079 0.2816 0.027 Uiso 1 1 calc R . .
H73B H 0.4901 0.3180 0.2950 0.027 Uiso 1 1 calc R . .
C74 C 0.3745(2) 0.27088(19) 0.21575(11) 0.0248(5) Uani 1 1 d . . .
H74A H 0.3460 0.3251 0.2135 0.030 Uiso 1 1 calc R . .
H74B H 0.3047 0.2144 0.1999 0.030 Uiso 1 1 calc R . .
C75 C 0.4828(2) 0.2835(2) 0.17846(11) 0.0291(5) Uani 1 1 d . . .
H75A H 0.5555 0.3351 0.1980 0.035 Uiso 1 1 calc R . .
H75B H 0.5048 0.2262 0.1777 0.035 Uiso 1 1 calc R . .
C76 C 0.4533(3) 0.3045(2) 0.11413(12) 0.0345(6) Uani 1 1 d . . .
H76A H 0.3871 0.2508 0.0932 0.052 Uiso 1 1 calc R . .
H76B H 0.5273 0.3173 0.0929 0.052 Uiso 1 1 calc R . .
H76C H 0.4264 0.3589 0.1147 0.052 Uiso 1 1 calc R . .
C77 C 0.2977(2) 0.33975(18) 0.33672(11) 0.0233(4) Uani 1 1 d . . .
H77A H 0.2728 0.3595 0.2973 0.028 Uiso 1 1 calc R . .
H77B H 0.2267 0.3274 0.3608 0.028 Uiso 1 1 calc R . .
C78 C 0.4043(2) 0.41989(18) 0.36909(12) 0.0269(5) Uani 1 1 d . . .
H78A H 0.4252 0.4044 0.4104 0.032 Uiso 1 1 calc R . .
H78B H 0.4782 0.4312 0.3470 0.032 Uiso 1 1 calc R . .
C79 C 0.3678(3) 0.5063(2) 0.37227(13) 0.0327(6) Uani 1 1 d . . .
H79A H 0.2942 0.4945 0.3945 0.039 Uiso 1 1 calc R . .
H79B H 0.3452 0.5205 0.3308 0.039 Uiso 1 1 calc R . .
C80 C 0.4720(3) 0.5898(2) 0.40358(18) 0.0466(8) Uani 1 1 d . . .
H80A H 0.4963 0.5754 0.4443 0.070 Uiso 1 1 calc R . .
H80B H 0.4437 0.6435 0.4065 0.070 Uiso 1 1 calc R . .
H80C H 0.5431 0.6044 0.3801 0.070 Uiso 1 1 calc R . .
O1 O 0.7436(3) 0.27317(17) -0.12428(11) 0.0485(6) Uani 1 1 d . . .
N18 N 0.7788(2) 0.13586(19) -0.12018(11) 0.0369(5) Uani 1 1 d . . .
C81 C 0.7192(3) 0.1912(2) -0.14131(13) 0.0355(6) Uani 1 1 d . . .
H81 H 0.6522 0.1650 -0.1721 0.043 Uiso 1 1 calc R . .
C82 C 0.8831(3) 0.1721(3) -0.07389(17) 0.0532(9) Uani 1 1 d . . .
H82A H 0.9231 0.2388 -0.0772 0.080 Uiso 1 1 calc R . .
H82B H 0.9426 0.1399 -0.0793 0.080 Uiso 1 1 calc R . .
H82C H 0.8542 0.1619 -0.0339 0.080 Uiso 1 1 calc R . .
C83 C 0.7450(5) 0.0401(3) -0.14355(17) 0.0595(11) Uani 1 1 d . . .
H83A H 0.6763 0.0261 -0.1758 0.089 Uiso 1 1 calc R . .
H83B H 0.7196 -0.0007 -0.1109 0.089 Uiso 1 1 calc R . .
H83C H 0.8162 0.0300 -0.1598 0.089 Uiso 1 1 calc R . .
O2 O 0.5337(3) 0.5032(2) 0.25232(12) 0.0567(7) Uani 1 1 d . . .
C84 C 0.5607(3) 0.5233(3) 0.20244(16) 0.0453(7) Uani 1 1 d . . .
H84 H 0.6006 0.4887 0.1808 0.054 Uiso 1 1 calc R A 1
C85 C 0.5613(10) 0.6142(7) 0.1143(4) 0.068(2) Uani 0.60 1 d P B 1
H85A H 0.6063 0.5741 0.1007 0.103 Uiso 0.60 1 calc PR B 1
H85B H 0.6123 0.6795 0.1128 0.103 Uiso 0.60 1 calc PR B 1
H85C H 0.4839 0.6009 0.0879 0.103 Uiso 0.60 1 calc PR B 1
C86 C 0.4840(9) 0.6588(7) 0.2066(4) 0.079(3) Uani 0.60 1 d P B 1
H86A H 0.4649 0.6376 0.2467 0.118 Uiso 0.60 1 calc PR B 1
H86B H 0.4083 0.6591 0.1830 0.118 Uiso 0.60 1 calc PR B 1
H86C H 0.5448 0.7218 0.2112 0.118 Uiso 0.60 1 calc PR B 1
N19 N 0.5340(6) 0.5969(4) 0.1759(3) 0.0500(14) Uani 0.60 1 d P B 1
C85A C 0.5443(14) 0.5652(10) 0.0979(6) 0.060(3) Uani 0.40 1 d P B 2
H85D H 0.6136 0.5424 0.0946 0.091 Uiso 0.40 1 calc PR B 2
H85E H 0.5712 0.6319 0.0923 0.091 Uiso 0.40 1 calc PR B 2
H85F H 0.4764 0.5319 0.0668 0.091 Uiso 0.40 1 calc PR B 2
C86A C 0.3894(10) 0.5650(9) 0.1673(6) 0.065(3) Uani 0.40 1 d P B 2
H86D H 0.3189 0.5105 0.1508 0.097 Uiso 0.40 1 calc PR B 2
H86E H 0.3854 0.6198 0.1471 0.097 Uiso 0.40 1 calc PR B 2
H86F H 0.3865 0.5753 0.2108 0.097 Uiso 0.40 1 calc PR B 2
N19A N 0.5020(8) 0.5495(6) 0.1573(4) 0.0438(17) Uani 0.40 1 d P B 2

loop_
_atom_site_aniso_label
_atom_site_aniso_U_11
_atom_site_aniso_U_22
_atom_site_aniso_U_33
_atom_site_aniso_U_23
_atom_site_aniso_U_13
_atom_site_aniso_U_12
Er1 0.01519(4) 0.01637(5) 0.01459(4) -0.00058(3) 0.00094(3) 0.00595(3)
C1 0.0199(9) 0.0170(9) 0.0155(9) -0.0007(7) -0.0010(7) 0.0098(8)
N1 0.0194(8) 0.0167(8) 0.0150(8) -0.0007(6) 0.0022(6) 0.0074(7)
C2 0.0190(9) 0.0174(9) 0.0169(9) 0.0011(7) 0.0022(7) 0.0083(8)
N2 0.0228(9) 0.0182(8) 0.0163(8) 0.0013(6) 0.0026(7) 0.0083(7)
C3 0.0139(8) 0.0180(9) 0.0153(9) 0.0007(7) 0.0024(7) 0.0068(7)
N3 0.0132(7) 0.0176(8) 0.0173(8) -0.0002(6) 0.0029(6) 0.0072(6)
C4 0.0110(8) 0.0207(9) 0.0142(8) -0.0030(7) 0.0007(6) 0.0058(7)
N4 0.0142(8) 0.0183(8) 0.0195(8) -0.0024(6) 0.0008(6) 0.0050(6)
C5 0.0132(8) 0.0150(9) 0.0191(9) -0.0018(7) 0.0022(7) 0.0050(7)
N5 0.0170(8) 0.0167(8) 0.0160(8) -0.0004(6) 0.0012(6) 0.0060(6)
N6 0.0184(8) 0.0204(9) 0.0196(8) 0.0026(7) 0.0031(7) 0.0053(7)
C6 0.0163(9) 0.0155(9) 0.0186(9) 0.0006(7) -0.0001(7) 0.0036(7)
C7 0.0150(9) 0.0190(9) 0.0157(9) 0.0025(7) 0.0024(7) 0.0072(7)
N7 0.0169(8) 0.0181(8) 0.0153(8) -0.0005(6) 0.0013(6) 0.0072(7)
C8 0.0174(9) 0.0205(10) 0.0129(8) -0.0011(7) 0.0006(7) 0.0090(8)
N8 0.0210(9) 0.0180(8) 0.0163(8) -0.0010(6) 0.0012(7) 0.0085(7)
C9 0.0158(9) 0.0182(9) 0.0188(9) 0.0000(7) -0.0008(7) 0.0047(7)
N9 0.0156(8) 0.0182(8) 0.0166(8) -0.0020(6) 0.0007(6) 0.0052(6)
C10 0.0123(8) 0.0178(9) 0.0167(9) 0.0005(7) 0.0008(7) 0.0049(7)
N10 0.0153(8) 0.0200(8) 0.0170(8) -0.0005(6) 0.0020(6) 0.0071(7)
C11 0.0149(9) 0.0186(9) 0.0161(9) -0.0011(7) 0.0005(7) 0.0081(7)
N11 0.0151(8) 0.0191(8) 0.0169(8) 0.0007(6) 0.0006(6) 0.0076(7)
C12 0.0151(9) 0.0182(9) 0.0183(9) -0.0016(7) -0.0010(7) 0.0081(7)
N12 0.0220(9) 0.0199(9) 0.0193(8) 0.0011(7) 0.0024(7) 0.0093(7)
C13 0.0166(9) 0.0181(9) 0.0186(9) 0.0026(7) 0.0029(7) 0.0074(7)
N13 0.0176(8) 0.0205(9) 0.0166(8) 0.0011(6) 0.0017(6) 0.0087(7)
C14 0.0162(9) 0.0218(10) 0.0165(9) 0.0020(7) 0.0025(7) 0.0084(8)
N14 0.0224(9) 0.0245(9) 0.0151(8) -0.0006(7) -0.0007(7) 0.0100(7)
C15 0.0144(9) 0.0226(10) 0.0152(9) -0.0030(7) -0.0005(7) 0.0081(8)
N15 0.0162(8) 0.0203(9) 0.0170(8) -0.0013(6) 0.0005(6) 0.0058(7)
C16 0.0142(9) 0.0199(10) 0.0186(9) -0.0031(7) 0.0003(7) 0.0041(7)
N16 0.0201(9) 0.0177(8) 0.0202(9) -0.0023(7) 0.0013(7) 0.0037(7)
C17 0.0377(13) 0.0185(10) 0.0185(10) 0.0007(8) 0.0024(9) 0.0127(9)
C18 0.076(2) 0.0257(13) 0.0228(12) -0.0005(10) 0.0102(13) 0.0242(14)
C19 0.136(4) 0.0266(15) 0.0381(17) 0.0003(13) 0.023(2) 0.037(2)
C20 0.149(5) 0.0238(15) 0.0391(18) 0.0100(13) 0.028(2) 0.037(2)
C21 0.081(2) 0.0234(13) 0.0252(13) 0.0067(10) 0.0121(14) 0.0210(14)
C22 0.0382(13) 0.0187(10) 0.0208(10) 0.0015(8) 0.0049(9) 0.0130(9)
C23 0.0207(10) 0.0224(10) 0.0148(9) 0.0008(7) 0.0028(7) 0.0074(8)
C24 0.0335(13) 0.0271(12) 0.0183(10) 0.0039(9) 0.0047(9) 0.0091(10)
C25 0.0433(15) 0.0380(14) 0.0157(10) 0.0043(10) 0.0045(10) 0.0113(12)
C26 0.0388(14) 0.0365(14) 0.0165(10) -0.0036(9) 0.0026(10) 0.0106(11)
C27 0.0276(11) 0.0266(11) 0.0181(10) -0.0045(8) 0.0009(8) 0.0083(9)
C28 0.0184(9) 0.0212(10) 0.0163(9) -0.0018(7) 0.0015(7) 0.0063(8)
C29 0.0178(9) 0.0158(9) 0.0238(10) -0.0005(8) 0.0020(8) 0.0035(8)
C30 0.0232(11) 0.0206(11) 0.0301(12) -0.0036(9) 0.0037(9) 0.0051(9)
C31 0.0322(13) 0.0183(11) 0.0398(14) -0.0032(10) 0.0074(11) 0.0041(9)
C32 0.0398(15) 0.0186(11) 0.0432(16) 0.0032(10) 0.0116(12) 0.0034(10)
C33 0.0338(13) 0.0187(11) 0.0316(13) 0.0018(9) 0.0082(10) 0.0026(9)
C34 0.0207(10) 0.0181(10) 0.0238(10) 0.0011(8) 0.0028(8) 0.0038(8)
C35 0.0180(9) 0.0241(10) 0.0167(9) 0.0025(8) 0.0026(7) 0.0090(8)
C36 0.0246(11) 0.0283(12) 0.0203(10) 0.0053(9) 0.0053(8) 0.0101(9)
C37 0.0287(12) 0.0378(14) 0.0192(10) 0.0062(9) 0.0082(9) 0.0134(10)
C38 0.0272(12) 0.0381(13) 0.0166(10) 0.0000(9) 0.0043(8) 0.0164(10)
C39 0.0270(11) 0.0304(12) 0.0160(9) -0.0001(8) 0.0021(8) 0.0155(9)
C40 0.0196(10) 0.0253(11) 0.0155(9) 0.0015(8) 0.0020(7) 0.0109(8)
C41 0.0174(9) 0.0196(10) 0.0223(10) 0.0010(8) 0.0014(8) 0.0039(8)
C42 0.0237(11) 0.0213(11) 0.0273(11) 0.0016(9) 0.0008(9) 0.0053(9)
C43 0.0253(12) 0.0246(12) 0.0322(13) 0.0086(10) 0.0042(10) 0.0037(9)
C44 0.0261(12) 0.0311(13) 0.0267(12) 0.0099(10) 0.0071(9) 0.0070(10)
C45 0.0236(11) 0.0270(11) 0.0219(10) 0.0046(9) 0.0057(8) 0.0089(9)
C46 0.0167(9) 0.0212(10) 0.0204(10) 0.0024(8) 0.0022(7) 0.0059(8)
C47 0.0145(9) 0.0216(10) 0.0185(9) -0.0038(8) -0.0002(7) 0.0066(8)
C48 0.0216(10) 0.0275(11) 0.0197(10) -0.0032(8) 0.0018(8) 0.0058(9)
C49 0.0284(12) 0.0313(13) 0.0232(11) -0.0095(9) 0.0011(9) 0.0092(10)
C50 0.0287(12) 0.0245(12) 0.0315(13) -0.0089(9) -0.0001(10) 0.0098(10)
C51 0.0243(11) 0.0226(11) 0.0264(11) -0.0026(9) -0.0005(9) 0.0091(9)
C52 0.0169(9) 0.0213(10) 0.0202(10) -0.0022(8) 0.0008(7) 0.0084(8)
C53 0.0267(11) 0.0224(11) 0.0204(10) 0.0046(8) 0.0051(8) 0.0116(9)
C54 0.0457(16) 0.0264(12) 0.0270(12) 0.0065(10) 0.0091(11) 0.0189(11)
C55 0.060(2) 0.0313(14) 0.0299(13) 0.0111(11) 0.0122(13) 0.0201(13)
C56 0.0552(18) 0.0360(15) 0.0244(12) 0.0117(11) 0.0117(12) 0.0215(13)
C57 0.0406(14) 0.0310(13) 0.0205(11) 0.0058(9) 0.0055(10) 0.0164(11)
C58 0.0252(11) 0.0258(11) 0.0192(10) 0.0040(8) 0.0035(8) 0.0124(9)
C59 0.0187(10) 0.0263(11) 0.0184(10) -0.0050(8) -0.0015(8) 0.0098(8)
C60 0.0290(12) 0.0317(12) 0.0185(10) -0.0040(9) 0.0001(9) 0.0148(10)
C61 0.0317(13) 0.0363(14) 0.0222(11) -0.0112(10) -0.0024(9) 0.0165(11)
C62 0.0298(12) 0.0294(12) 0.0276(12) -0.0133(10) -0.0008(10) 0.0095(10)
C63 0.0254(11) 0.0271(12) 0.0259(11) -0.0068(9) 0.0025(9) 0.0078(9)
C64 0.0186(10) 0.0244(11) 0.0207(10) -0.0055(8) 0.0001(8) 0.0085(8)
N17 0.0169(8) 0.0287(10) 0.0199(9) 0.0002(7) 0.0017(7) 0.0090(7)
C65 0.0158(10) 0.0321(12) 0.0250(11) 0.0005(9) 0.0004(8) 0.0090(9)
C66 0.0197(10) 0.0321(12) 0.0254(11) 0.0000(9) 0.0018(8) 0.0083(9)
C67 0.0308(13) 0.0307(13) 0.0296(12) 0.0034(10) 0.0050(10) 0.0112(10)
C68 0.0404(15) 0.0332(14) 0.0365(15) 0.0057(11) 0.0071(12) 0.0147(12)
C69 0.0187(10) 0.0314(12) 0.0207(10) 0.0024(9) 0.0017(8) 0.0116(9)
C70 0.0224(11) 0.0349(13) 0.0233(11) 0.0027(9) 0.0049(9) 0.0125(10)
C71 0.0307(13) 0.0470(16) 0.0242(12) 0.0073(11) 0.0059(10) 0.0175(12)
C72 0.0353(14) 0.0388(15) 0.0237(12) 0.0040(10) 0.0072(10) 0.0099(11)
C73 0.0168(10) 0.0322(12) 0.0200(10) 0.0002(9) 0.0029(8) 0.0092(9)
C74 0.0184(10) 0.0353(13) 0.0205(10) 0.0003(9) 0.0004(8) 0.0097(9)
C75 0.0249(12) 0.0403(14) 0.0216(11) -0.0022(10) 0.0029(9) 0.0108(10)
C76 0.0354(14) 0.0459(16) 0.0207(11) -0.0027(11) 0.0034(10) 0.0121(12)
C77 0.0201(10) 0.0299(12) 0.0228(10) 0.0007(9) 0.0017(8) 0.0129(9)
C78 0.0230(11) 0.0295(12) 0.0289(12) 0.0003(9) 0.0013(9) 0.0106(9)
C79 0.0333(14) 0.0356(14) 0.0338(14) -0.0013(11) 0.0012(11) 0.0190(11)
C80 0.0419(17) 0.0358(16) 0.063(2) -0.0085(15) -0.0060(15) 0.0189(14)
O1 0.0637(16) 0.0417(13) 0.0426(13) 0.0107(10) 0.0086(11) 0.0195(12)
N18 0.0402(13) 0.0457(15) 0.0294(12) 0.0042(10) 0.0083(10) 0.0194(11)
C81 0.0347(14) 0.0432(16) 0.0289(13) 0.0055(11) 0.0047(11) 0.0129(12)
C82 0.0395(18) 0.077(3) 0.0476(19) 0.0130(18) 0.0016(15) 0.0254(18)
C83 0.103(3) 0.049(2) 0.0383(18) 0.0035(15) 0.028(2) 0.037(2)
O2 0.0743(19) 0.0569(16) 0.0476(14) 0.0259(12) 0.0220(13) 0.0269(14)
C84 0.0441(18) 0.0467(18) 0.0450(18) 0.0101(14) 0.0099(14) 0.0132(15)
C85 0.095(7) 0.081(6) 0.041(4) 0.021(4) 0.027(4) 0.038(6)
C86 0.108(7) 0.100(6) 0.071(5) 0.044(5) 0.055(5) 0.075(6)
N19 0.071(4) 0.050(3) 0.041(3) 0.020(2) 0.024(3) 0.031(3)
C85A 0.074(8) 0.074(8) 0.049(7) 0.026(6) 0.022(6) 0.039(7)
C86A 0.054(6) 0.084(8) 0.072(7) 0.016(6) 0.018(5) 0.042(6)
N19A 0.042(4) 0.049(5) 0.053(5) 0.012(4) 0.017(3) 0.026(4)

loop_
_atom_type_symbol
_atom_type_description
_atom_type_scat_dispersion_real
_atom_type_scat_dispersion_imag
_atom_type_scat_source
C C 0.0033 0.0016 'International Tables Vol C Tables 4.2.6.8 and 6.1.1.4'
H H 0.0000 0.0000 'International Tables Vol C Tables 4.2.6.8 and 6.1.1.4'
N N 0.0061 0.0033 'International Tables Vol C Tables 4.2.6.8 and 6.1.1.4'
O O 0.0106 0.0060 'International Tables Vol C Tables 4.2.6.8 and 6.1.1.4'
Er Er -0.2586 4.9576 'International Tables Vol C Tables 4.2.6.8 and 6.1.1.4'

loop_
_geom_angle_atom_site_label_1
_geom_angle_atom_site_label_2
_geom_angle_atom_site_label_3
_geom_angle
N13 Er1 N15 71.18(6)
N13 Er1 N1 142.88(6)
N15 Er1 N1 81.25(6)
N13 Er1 N11 71.51(6)
N15 Er1 N11 110.85(6)
N1 Er1 N11 143.65(6)
N13 Er1 N3 143.92(6)
N15 Er1 N3 142.67(6)
N1 Er1 N3 70.74(6)
N11 Er1 N3 81.18(6)
N13 Er1 N9 110.76(6)
N15 Er1 N9 71.41(6)
N1 Er1 N9 82.10(6)
N11 Er1 N9 70.67(6)
N3 Er1 N9 80.54(6)
N13 Er1 N5 81.69(6)
N15 Er1 N5 144.22(6)
N1 Er1 N5 109.89(6)
N11 Er1 N5 80.74(6)
N3 Er1 N5 70.82(6)
N9 Er1 N5 142.16(6)
N13 Er1 N7 80.99(6)
N15 Er1 N7 82.75(6)
N1 Er1 N7 71.10(6)
N11 Er1 N7 142.36(6)
N3 Er1 N7 109.65(6)
N9 Er1 N7 145.25(6)
N5 Er1 N7 70.06(6)
N8 C1 N1 127.7(2)
N8 C1 C17 122.65(19)
N1 C1 C17 109.43(19)
C2 N1 C1 107.68(18)
C2 N1 Er1 122.16(14)
C1 N1 Er1 122.57(14)
N2 C2 N1 127.4(2)
N2 C2 C22 122.5(2)
N1 C2 C22 109.73(18)
C2 N2 C3 122.68(19)
N2 C3 N3 128.17(19)
N2 C3 C23 122.09(19)
N3 C3 C23 109.68(18)
C3 N3 C4 107.95(17)
C3 N3 Er1 124.31(14)
C4 N3 Er1 124.04(14)
N4 C4 N3 128.40(19)
N4 C4 C28 121.91(19)
N3 C4 C28 109.66(19)
C5 N4 C4 122.89(19)
N4 C5 N5 127.57(19)
N4 C5 C29 122.53(19)
N5 C5 C29 109.80(18)
C5 N5 C6 107.61(18)
C5 N5 Er1 120.96(14)
C6 N5 Er1 121.78(14)
C6 N6 C7 122.37(19)
N6 C6 N5 127.6(2)
N6 C6 C34 122.7(2)
N5 C6 C34 109.71(19)
N6 C7 N7 128.11(19)
N6 C7 C35 121.78(19)
N7 C7 C35 110.03(19)
C7 N7 C8 107.64(17)
C7 N7 Er1 124.35(14)
C8 N7 Er1 124.42(14)
N8 C8 N7 128.38(19)
N8 C8 C40 121.74(19)
N7 C8 C40 109.79(19)
C8 N8 C1 122.98(19)
N16 C9 N9 128.1(2)
N16 C9 C41 122.1(2)
N9 C9 C41 109.72(19)
C9 N9 C10 107.44(18)
C9 N9 Er1 124.23(14)
C10 N9 Er1 124.12(14)
N10 C10 N9 127.8(2)
N10 C10 C46 121.82(19)
N9 C10 C46 110.31(18)
C11 N10 C10 122.51(19)
N10 C11 N11 127.87(19)
N10 C11 C47 122.22(19)
N11 C11 C47 109.76(19)
C12 N11 C11 108.02(17)
C12 N11 Er1 122.33(14)
C11 N11 Er1 122.31(14)
N12 C12 N11 128.4(2)
N12 C12 C52 122.3(2)
N11 C12 C52 109.34(19)
C13 N12 C12 122.6(2)
N12 C13 N13 128.1(2)
N12 C13 C53 121.9(2)
N13 C13 C53 109.91(19)
C13 N13 C14 107.64(18)
C13 N13 Er1 122.78(14)
C14 N13 Er1 123.77(14)
N14 C14 N13 128.0(2)
N14 C14 C58 122.0(2)
N13 C14 C58 110.00(19)
C14 N14 C15 122.65(19)
N14 C15 N15 128.3(2)
N14 C15 C59 121.8(2)
N15 C15 C59 109.8(2)
C15 N15 C16 107.50(18)
C15 N15 Er1 123.74(14)
C16 N15 Er1 124.26(14)
N16 C16 N15 128.1(2)
N16 C16 C64 121.6(2)
N15 C16 C64 110.00(19)
C9 N16 C16 123.1(2)
C18 C17 C22 121.1(2)
C18 C17 C1 132.2(2)
C22 C17 C1 106.71(19)
C19 C18 C17 117.1(3)
C19 C18 H18 121.5
C17 C18 H18 121.5
C18 C19 C20 121.7(3)
C18 C19 H19 119.1
C20 C19 H19 119.1
C21 C20 C19 121.2(3)
C21 C20 H20 119.4
C19 C20 H20 119.4
C20 C21 C22 117.1(3)
C20 C21 H21 121.4
C22 C21 H21 121.4
C21 C22 C17 121.7(2)
C21 C22 C2 132.1(2)
C17 C22 C2 106.2(2)
C24 C23 C28 121.3(2)
C24 C23 C3 132.4(2)
C28 C23 C3 106.24(19)
C25 C24 C23 117.1(2)
C25 C24 H24 121.4
C23 C24 H24 121.4
C24 C25 C26 121.5(2)
C24 C25 H25 119.2
C26 C25 H25 119.2
C27 C26 C25 121.4(2)
C27 C26 H26 119.3
C25 C26 H26 119.3
C26 C27 C28 117.3(2)
C26 C27 H27 121.3
C28 C27 H27 121.3
C27 C28 C23 121.4(2)
C27 C28 C4 132.2(2)
C23 C28 C4 106.40(18)
C30 C29 C34 121.7(2)
C30 C29 C5 131.8(2)
C34 C29 C5 106.46(19)
C29 C30 C31 116.9(2)
C29 C30 H30 121.6
C31 C30 H30 121.6
C30 C31 C32 121.7(2)
C30 C31 H31 119.2
C32 C31 H31 119.2
C31 C32 C33 121.4(2)
C31 C32 H32 119.3
C33 C32 H32 119.3
C34 C33 C32 117.1(2)
C34 C33 H33 121.4
C32 C33 H33 121.4
C33 C34 C29 121.3(2)
C33 C34 C6 132.6(2)
C29 C34 C6 106.06(19)
C36 C35 C40 121.2(2)
C36 C35 C7 132.7(2)
C40 C35 C7 106.12(19)
C37 C36 C35 117.3(2)
C37 C36 H36 121.3
C35 C36 H36 121.3
C36 C37 C38 121.6(2)
C36 C37 H37 119.2
C38 C37 H37 119.2
C39 C38 C37 120.9(2)
C39 C38 H38 119.5
C37 C38 H38 119.5
C38 C39 C40 117.7(2)
C38 C39 H39 121.2
C40 C39 H39 121.2
C39 C40 C35 121.2(2)
C39 C40 C8 132.4(2)
C35 C40 C8 106.31(19)
C42 C41 C46 121.0(2)
C42 C41 C9 132.5(2)
C46 C41 C9 106.49(19)
C43 C42 C41 117.7(2)
C43 C42 H42 121.2
C41 C42 H42 121.2
C42 C43 C44 121.4(2)
C42 C43 H43 119.3
C44 C43 H43 119.3
C45 C44 C43 120.8(2)
C45 C44 H44 119.6
C43 C44 H44 119.6
C44 C45 C46 117.9(2)
C44 C45 H45 121.0
C46 C45 H45 121.0
C45 C46 C41 121.2(2)
C45 C46 C10 132.8(2)
C41 C46 C10 105.94(19)
C48 C47 C52 121.2(2)
C48 C47 C11 132.7(2)
C52 C47 C11 106.12(19)
C49 C48 C47 117.2(2)
C49 C48 H48 121.4
C47 C48 H48 121.4
C48 C49 C50 121.4(2)
C48 C49 H49 119.3
C50 C49 H49 119.3
C51 C50 C49 121.5(2)
C51 C50 H50 119.3
C49 C50 H50 119.3
C50 C51 C52 117.4(2)
C50 C51 H51 121.3
C52 C51 H51 121.3
C51 C52 C47 121.4(2)
C51 C52 C12 132.1(2)
C47 C52 C12 106.51(19)
C54 C53 C58 121.4(2)
C54 C53 C13 132.4(2)
C58 C53 C13 106.2(2)
C53 C54 C55 117.2(3)
C53 C54 H54 121.4
C55 C54 H54 121.4
C54 C55 C56 121.3(3)
C54 C55 H55 119.3
C56 C55 H55 119.3
C57 C56 C55 121.7(2)
C57 C56 H56 119.2
C55 C56 H56 119.2
C56 C57 C58 117.0(2)
C56 C57 H57 121.5
C58 C57 H57 121.5
C57 C58 C53 121.3(2)
C57 C58 C14 132.6(2)
C53 C58 C14 106.04(19)
C64 C59 C60 121.3(2)
C64 C59 C15 106.39(19)
C60 C59 C15 132.1(2)
C61 C60 C59 117.3(2)
C61 C60 H60 121.3
C59 C60 H60 121.3
C60 C61 C62 121.4(2)
C60 C61 H61 119.3
C62 C61 H61 119.3
C63 C62 C61 121.3(2)
C63 C62 H62 119.4
C61 C62 H62 119.4
C62 C63 C64 117.2(3)
C62 C63 H63 121.4
C64 C63 H63 121.4
C59 C64 C63 121.5(2)
C59 C64 C16 106.2(2)
C63 C64 C16 132.1(2)
C65 N17 C69 110.88(19)
C65 N17 C77 107.57(18)
C69 N17 C77 110.85(18)
C65 N17 C73 110.82(18)
C69 N17 C73 106.84(17)
C77 N17 C73 109.90(19)
N17 C65 C66 115.66(19)
N17 C65 H65A 108.4
C66 C65 H65A 108.4
N17 C65 H65B 108.4
C66 C65 H65B 108.4
H65A C65 H65B 107.4
C67 C66 C65 116.5(2)
C67 C66 H66A 108.2
C65 C66 H66A 108.2
C67 C66 H66B 108.2
C65 C66 H66B 108.2
H66A C66 H66B 107.3
C66 C67 C68 111.6(2)
C66 C67 H67A 109.3
C68 C67 H67A 109.3
C66 C67 H67B 109.3
C68 C67 H67B 109.3
H67A C67 H67B 108.0
C67 C68 H68A 109.5
C67 C68 H68B 109.5
H68A C68 H68B 109.5
C67 C68 H68C 109.5
H68A C68 H68C 109.5
H68B C68 H68C 109.5
N17 C69 C70 115.50(19)
N17 C69 H69A 108.4
C70 C69 H69A 108.4
N17 C69 H69B 108.4
C70 C69 H69B 108.4
H69A C69 H69B 107.5
C69 C70 C71 109.8(2)
C69 C70 H70A 109.7
C71 C70 H70A 109.7
C69 C70 H70B 109.7
C71 C70 H70B 109.7
H70A C70 H70B 108.2
C72 C71 C70 112.4(2)
C72 C71 H71A 109.1
C70 C71 H71A 109.1
C72 C71 H71B 109.1
C70 C71 H71B 109.1
H71A C71 H71B 107.8
C71 C72 H72A 109.5
C71 C72 H72B 109.5
H72A C72 H72B 109.5
C71 C72 H72C 109.5
H72A C72 H72C 109.5
H72B C72 H72C 109.5
N17 C73 C74 115.62(19)
N17 C73 H73A 108.4
C74 C73 H73A 108.4
N17 C73 H73B 108.4
C74 C73 H73B 108.4
H73A C73 H73B 107.4
C73 C74 C75 107.91(19)
C73 C74 H74A 110.1
C75 C74 H74A 110.1
C73 C74 H74B 110.1
C75 C74 H74B 110.1
H74A C74 H74B 108.4
C76 C75 C74 112.2(2)
C76 C75 H75A 109.2
C74 C75 H75A 109.2
C76 C75 H75B 109.2
C74 C75 H75B 109.2
H75A C75 H75B 107.9
C75 C76 H76A 109.5
C75 C76 H76B 109.5
H76A C76 H76B 109.5
C75 C76 H76C 109.5
H76A C76 H76C 109.5
H76B C76 H76C 109.5
C78 C77 N17 116.04(19)
C78 C77 H77A 108.3
N17 C77 H77A 108.3
C78 C77 H77B 108.3
N17 C77 H77B 108.3
H77A C77 H77B 107.4
C79 C78 C77 109.3(2)
C79 C78 H78A 109.8
C77 C78 H78A 109.8
C79 C78 H78B 109.8
C77 C78 H78B 109.8
H78A C78 H78B 108.3
C78 C79 C80 111.8(2)
C78 C79 H79A 109.3
C80 C79 H79A 109.3
C78 C79 H79B 109.3
C80 C79 H79B 109.3
H79A C79 H79B 107.9
C79 C80 H80A 109.5
C79 C80 H80B 109.5
H80A C80 H80B 109.5
C79 C80 H80C 109.5
H80A C80 H80C 109.5
H80B C80 H80C 109.5
C81 N18 C83 121.7(3)
C81 N18 C82 120.1(3)
C83 N18 C82 118.2(3)
O1 C81 N18 125.3(3)
O1 C81 H81 117.3
N18 C81 H81 117.3
N18 C82 H82A 109.5
N18 C82 H82B 109.5
H82A C82 H82B 109.5
N18 C82 H82C 109.5
H82A C82 H82C 109.5
H82B C82 H82C 109.5
N18 C83 H83A 109.5
N18 C83 H83B 109.5
H83A C83 H83B 109.5
N18 C83 H83C 109.5
H83A C83 H83C 109.5
H83B C83 H83C 109.5
O2 C84 N19A 131.6(5)
O2 C84 N19 121.0(4)
N19A C84 N19 33.0(4)
O2 C84 H84 119.5
N19A C84 H84 100.2
N19 C84 H84 119.5
N19 C85 H85A 109.5
N19 C85 H85B 109.5
H85A C85 H85B 109.5
N19 C85 H85C 109.5
H85A C85 H85C 109.5
H85B C85 H85C 109.5
N19 C86 H86A 109.5
N19 C86 H86B 109.5
H86A C86 H86B 109.5
N19 C86 H86C 109.5
H86A C86 H86C 109.5
H86B C86 H86C 109.5
C84 N19 C86 124.0(5)
C84 N19 C85 118.7(6)
C86 N19 C85 117.3(6)
N19A C85A H85D 109.5
N19A C85A H85E 109.5
H85D C85A H85E 109.5
N19A C85A H85F 109.5
H85D C85A H85F 109.5
H85E C85A H85F 109.5
N19A C86A H86D 109.5
N19A C86A H86E 109.5
H86D C86A H86E 109.5
N19A C86A H86F 109.5
H86D C86A H86F 109.5
H86E C86A H86F 109.5
C84 N19A C86A 118.0(8)
C84 N19A C85A 124.6(8)
C86A N19A C85A 117.4(9)

loop_
_geom_bond_atom_site_label_1
_geom_bond_atom_site_label_2
_geom_bond_distance
Er1 N13 2.3849(18)
Er1 N15 2.3884(18)
Er1 N1 2.3911(18)
Er1 N11 2.3926(18)
Er1 N3 2.4061(18)
Er1 N9 2.4086(18)
Er1 N5 2.4110(18)
Er1 N7 2.4208(18)
C1 N8 1.331(3)
C1 N1 1.372(3)
C1 C17 1.452(3)
N1 C2 1.372(3)
C2 N2 1.328(3)
C2 C22 1.453(3)
N2 C3 1.329(3)
C3 N3 1.369(3)
C3 C23 1.459(3)
N3 C4 1.371(3)
C4 N4 1.328(3)
C4 C28 1.455(3)
N4 C5 1.325(3)
C5 N5 1.369(3)
C5 C29 1.458(3)
N5 C6 1.374(3)
N6 C6 1.325(3)
N6 C7 1.338(3)
C6 C34 1.462(3)
C7 N7 1.367(3)
C7 C35 1.458(3)
N7 C8 1.369(3)
C8 N8 1.326(3)
C8 C40 1.459(3)
C9 N16 1.328(3)
C9 N9 1.371(3)
C9 C41 1.459(3)
N9 C10 1.371(3)
C10 N10 1.334(3)
C10 C46 1.454(3)
N10 C11 1.330(3)
C11 N11 1.370(3)
C11 C47 1.457(3)
N11 C12 1.370(3)
C12 N12 1.332(3)
C12 C52 1.462(3)
N12 C13 1.331(3)
C13 N13 1.367(3)
C13 C53 1.462(3)
N13 C14 1.370(3)
C14 N14 1.324(3)
C14 C58 1.461(3)
N14 C15 1.325(3)
C15 N15 1.367(3)
C15 C59 1.463(3)
N15 C16 1.370(3)
C16 N16 1.331(3)
C16 C64 1.459(3)
C17 C18 1.387(3)
C17 C22 1.392(3)
C18 C19 1.383(4)
C18 H18 0.9500
C19 C20 1.393(5)
C19 H19 0.9500
C20 C21 1.382(4)
C20 H20 0.9500
C21 C22 1.385(4)
C21 H21 0.9500
C23 C24 1.393(3)
C23 C28 1.397(3)
C24 C25 1.389(4)
C24 H24 0.9500
C25 C26 1.396(4)
C25 H25 0.9500
C26 C27 1.387(4)
C26 H26 0.9500
C27 C28 1.390(3)
C27 H27 0.9500
C29 C30 1.387(3)
C29 C34 1.396(3)
C30 C31 1.390(4)
C30 H30 0.9500
C31 C32 1.391(4)
C31 H31 0.9500
C32 C33 1.392(4)
C32 H32 0.9500
C33 C34 1.387(3)
C33 H33 0.9500
C35 C36 1.392(3)
C35 C40 1.393(3)
C36 C37 1.391(3)
C36 H36 0.9500
C37 C38 1.393(4)
C37 H37 0.9500
C38 C39 1.389(3)
C38 H38 0.9500
C39 C40 1.391(3)
C39 H39 0.9500
C41 C42 1.394(3)
C41 C46 1.396(3)
C42 C43 1.383(4)
C42 H42 0.9500
C43 C44 1.402(4)
C43 H43 0.9500
C44 C45 1.385(4)
C44 H44 0.9500
C45 C46 1.390(3)
C45 H45 0.9500
C47 C48 1.393(3)
C47 C52 1.396(3)
C48 C49 1.388(4)
C48 H48 0.9500
C49 C50 1.397(4)
C49 H49 0.9500
C50 C51 1.382(3)
C50 H50 0.9500
C51 C52 1.390(3)
C51 H51 0.9500
C53 C54 1.388(3)
C53 C58 1.397(3)
C54 C55 1.391(4)
C54 H54 0.9500
C55 C56 1.394(4)
C55 H55 0.9500
C56 C57 1.388(4)
C56 H56 0.9500
C57 C58 1.394(3)
C57 H57 0.9500
C59 C64 1.388(3)
C59 C60 1.388(3)
C60 C61 1.384(4)
C60 H60 0.9500
C61 C62 1.394(4)
C61 H61 0.9500
C62 C63 1.385(3)
C62 H62 0.9500
C63 C64 1.390(3)
C63 H63 0.9500
N17 C65 1.515(3)
N17 C69 1.517(3)
N17 C77 1.519(3)
N17 C73 1.520(3)
C65 C66 1.521(4)
C65 H65A 0.9900
C65 H65B 0.9900
C66 C67 1.516(4)
C66 H66A 0.9900
C66 H66B 0.9900
C67 C68 1.525(4)
C67 H67A 0.9900
C67 H67B 0.9900
C68 H68A 0.9800
C68 H68B 0.9800
C68 H68C 0.9800
C69 C70 1.520(3)
C69 H69A 0.9900
C69 H69B 0.9900
C70 C71 1.522(4)
C70 H70A 0.9900
C70 H70B 0.9900
C71 C72 1.516(4)
C71 H71A 0.9900
C71 H71B 0.9900
C72 H72A 0.9800
C72 H72B 0.9800
C72 H72C 0.9800
C73 C74 1.520(3)
C73 H73A 0.9900
C73 H73B 0.9900
C74 C75 1.525(3)
C74 H74A 0.9900
C74 H74B 0.9900
C75 C76 1.515(4)
C75 H75A 0.9900
C75 H75B 0.9900
C76 H76A 0.9800
C76 H76B 0.9800
C76 H76C 0.9800
C77 C78 1.516(3)
C77 H77A 0.9900
C77 H77B 0.9900
C78 C79 1.515(4)
C78 H78A 0.9900
C78 H78B 0.9900
C79 C80 1.522(4)
C79 H79A 0.9900
C79 H79B 0.9900
C80 H80A 0.9800
C80 H80B 0.9800
C80 H80C 0.9800
O1 C81 1.224(4)
N18 C81 1.332(4)
N18 C83 1.444(5)
N18 C82 1.451(4)
C81 H81 0.9500
C82 H82A 0.9800
C82 H82B 0.9800
C82 H82C 0.9800
C83 H83A 0.9800
C83 H83B 0.9800
C83 H83C 0.9800
O2 C84 1.206(4)
C84 N19A 1.312(9)
C84 N19 1.402(7)
C84 H84 0.9500
C85 N19 1.451(9)
C85 H85A 0.9800
C85 H85B 0.9800
C85 H85C 0.9800
C86 N19 1.440(9)
C86 H86A 0.9800
C86 H86B 0.9800
C86 H86C 0.9800
C85A N19A 1.453(14)
C85A H85D 0.9800
C85A H85E 0.9800
C85A H85F 0.9800
C86A N19A 1.430(12)
C86A H86D 0.9800
C86A H86E 0.9800
C86A H86F 0.9800

loop_
_geom_torsion_atom_site_label_1
_geom_torsion_atom_site_label_2
_geom_torsion_atom_site_label_3
_geom_torsion_atom_site_label_4
_geom_torsion
N8 C1 N1 C2 -169.6(2)
C17 C1 N1 C2 5.2(2)
N8 C1 N1 Er1 40.3(3)
C17 C1 N1 Er1 -144.82(16)
N13 Er1 N1 C2 -148.93(15)
N15 Er1 N1 C2 -107.03(17)
N11 Er1 N1 C2 6.4(2)
N3 Er1 N1 C2 47.94(16)
N9 Er1 N1 C2 -34.75(16)
N5 Er1 N1 C2 108.16(16)
N7 Er1 N1 C2 167.69(18)
N13 Er1 N1 C1 -3.1(2)
N15 Er1 N1 C1 38.78(17)
N11 Er1 N1 C1 152.27(15)
N3 Er1 N1 C1 -166.24(18)
N9 Er1 N1 C1 111.07(17)
N5 Er1 N1 C1 -106.02(17)
N7 Er1 N1 C1 -46.50(16)
C1 N1 C2 N2 168.9(2)
Er1 N1 C2 N2 -40.9(3)
C1 N1 C2 C22 -5.1(2)
Er1 N1 C2 C22 145.14(16)
N1 C2 N2 C3 -0.3(4)
C22 C2 N2 C3 172.9(2)
C2 N2 C3 N3 8.3(3)
C2 N2 C3 C23 -168.5(2)
N2 C3 N3 C4 -174.6(2)
C23 C3 N3 C4 2.5(2)
N2 C3 N3 Er1 26.5(3)
C23 C3 N3 Er1 -156.46(14)
N13 Er1 N3 C3 155.16(14)
N15 Er1 N3 C3 1.5(2)
N1 Er1 N3 C3 -42.14(15)
N11 Er1 N3 C3 114.45(16)
N9 Er1 N3 C3 42.74(15)
N5 Er1 N3 C3 -162.35(17)
N7 Er1 N3 C3 -102.85(16)
N13 Er1 N3 C4 -0.5(2)
N15 Er1 N3 C4 -154.19(14)
N1 Er1 N3 C4 162.21(17)
N11 Er1 N3 C4 -41.20(15)
N9 Er1 N3 C4 -112.92(16)
N5 Er1 N3 C4 42.00(15)
N7 Er1 N3 C4 101.49(16)
C3 N3 C4 N4 175.2(2)
Er1 N3 C4 N4 -25.7(3)
C3 N3 C4 C28 -2.7(2)
Er1 N3 C4 C28 156.30(14)
N3 C4 N4 C5 -8.5(3)
C28 C4 N4 C5 169.2(2)
C4 N4 C5 N5 -1.3(3)
C4 N4 C5 C29 -177.4(2)
N4 C5 N5 C6 -170.6(2)
C29 C5 N5 C6 5.9(2)
N4 C5 N5 Er1 42.8(3)
C29 C5 N5 Er1 -140.69(15)
N13 Er1 N5 C5 107.50(16)
N15 Er1 N5 C5 148.02(15)
N1 Er1 N5 C5 -108.97(16)
N11 Er1 N5 C5 35.02(16)
N3 Er1 N5 C5 -48.79(15)
N9 Er1 N5 C5 -5.8(2)
N7 Er1 N5 C5 -169.12(17)
N13 Er1 N5 C6 -34.39(16)
N15 Er1 N5 C6 6.1(2)
N1 Er1 N5 C6 109.14(16)
N11 Er1 N5 C6 -106.88(17)
N3 Er1 N5 C6 169.32(17)
N9 Er1 N5 C6 -147.71(15)
N7 Er1 N5 C6 48.99(16)
C7 N6 C6 N5 -0.6(4)
C7 N6 C6 C34 176.9(2)
C5 N5 C6 N6 171.9(2)
Er1 N5 C6 N6 -41.8(3)
C5 N5 C6 C34 -5.8(2)
Er1 N5 C6 C34 140.44(15)
C6 N6 C7 N7 9.0(3)
C6 N6 C7 C35 -167.5(2)
N6 C7 N7 C8 -173.9(2)
C35 C7 N7 C8 3.0(2)
N6 C7 N7 Er1 26.8(3)
C35 C7 N7 Er1 -156.36(14)
N13 Er1 N7 C7 41.30(16)
N15 Er1 N7 C7 113.29(17)
N1 Er1 N7 C7 -163.52(18)
N11 Er1 N7 C7 -1.7(2)
N3 Er1 N7 C7 -103.03(16)
N9 Er1 N7 C7 154.94(15)
N5 Er1 N7 C7 -43.07(16)
N13 Er1 N7 C8 -114.64(17)
N15 Er1 N7 C8 -42.65(16)
N1 Er1 N7 C8 40.54(16)
N11 Er1 N7 C8 -157.65(14)
N3 Er1 N7 C8 101.03(16)
N9 Er1 N7 C8 -1.0(2)
N5 Er1 N7 C8 160.99(18)
C7 N7 C8 N8 175.2(2)
Er1 N7 C8 N8 -25.5(3)
C7 N7 C8 C40 -1.4(2)
Er1 N7 C8 C40 157.89(14)
N7 C8 N8 C1 -7.5(3)
C40 C8 N8 C1 168.7(2)
N1 C1 N8 C8 -0.5(4)
C17 C1 N8 C8 -174.7(2)
N16 C9 N9 C10 172.3(2)
C41 C9 N9 C10 -3.3(2)
N16 C9 N9 Er1 -30.0(3)
C41 C9 N9 Er1 154.39(14)
N13 Er1 N9 C9 102.24(17)
N15 Er1 N9 C9 41.68(16)
N1 Er1 N9 C9 -41.69(17)
N11 Er1 N9 C9 162.75(18)
N3 Er1 N9 C9 -113.36(17)
N5 Er1 N9 C9 -154.10(15)
N7 Er1 N9 C9 -2.4(2)
N13 Er1 N9 C10 -103.73(17)
N15 Er1 N9 C10 -164.29(18)
N1 Er1 N9 C10 112.34(17)
N11 Er1 N9 C10 -43.23(16)
N3 Er1 N9 C10 40.67(16)
N5 Er1 N9 C10 -0.1(2)
N7 Er1 N9 C10 151.64(15)
C9 N9 C10 N10 -174.3(2)
Er1 N9 C10 N10 28.0(3)
C9 N9 C10 C46 2.9(2)
Er1 N9 C10 C46 -154.81(14)
N9 C10 N10 C11 8.2(3)
C46 C10 N10 C11 -168.8(2)
C10 N10 C11 N11 -2.0(3)
C10 N10 C11 C47 173.01(19)
N10 C11 N11 C12 170.2(2)
C47 C11 N11 C12 -5.3(2)
N10 C11 N11 Er1 -39.2(3)
C47 C11 N11 Er1 145.29(14)
N13 Er1 N11 C12 -45.08(15)
N15 Er1 N11 C12 -105.64(16)
N1 Er1 N11 C12 150.30(14)
N3 Er1 N11 C12 111.03(16)
N9 Er1 N11 C12 -165.97(17)
N5 Er1 N11 C12 39.19(16)
N7 Er1 N11 C12 0.2(2)
N13 Er1 N11 C11 168.47(17)
N15 Er1 N11 C11 107.90(16)
N1 Er1 N11 C11 3.8(2)
N3 Er1 N11 C11 -35.42(16)
N9 Er1 N11 C11 47.58(16)
N5 Er1 N11 C11 -107.26(16)
N7 Er1 N11 C11 -146.27(15)
C11 N11 C12 N12 -175.6(2)
Er1 N11 C12 N12 33.8(3)
C11 N11 C12 C52 4.2(2)
Er1 N11 C12 C52 -146.37(14)
N11 C12 N12 C13 3.6(4)
C52 C12 N12 C13 -176.2(2)
C12 N12 C13 N13 -3.5(4)
C12 N12 C13 C53 172.7(2)
N12 C13 N13 C14 171.6(2)
C53 C13 N13 C14 -4.9(2)
N12 C13 N13 Er1 -34.4(3)
C53 C13 N13 Er1 149.06(15)
N15 Er1 N13 C13 166.26(18)
N1 Er1 N13 C13 -149.53(15)
N11 Er1 N13 C13 45.56(16)
N3 Er1 N13 C13 2.7(2)
N9 Er1 N13 C13 105.56(16)
N5 Er1 N13 C13 -37.40(16)
N7 Er1 N13 C13 -108.39(17)
N15 Er1 N13 C14 -43.94(16)
N1 Er1 N13 C14 0.3(2)
N11 Er1 N13 C14 -164.64(18)
N3 Er1 N13 C14 152.55(15)
N9 Er1 N13 C14 -104.64(17)
N5 Er1 N13 C14 112.40(17)
N7 Er1 N13 C14 41.41(17)
C13 N13 C14 N14 -173.8(2)
Er1 N13 C14 N14 32.5(3)
C13 N13 C14 C58 3.6(2)
Er1 N13 C14 C58 -150.02(15)
N13 C14 N14 C15 5.3(4)
C58 C14 N14 C15 -171.8(2)
C14 N14 C15 N15 -5.9(4)
C14 N14 C15 C59 168.8(2)
N14 C15 N15 C16 171.6(2)
C59 C15 N15 C16 -3.6(2)
N14 C15 N15 Er1 -31.4(3)
C59 C15 N15 Er1 153.35(14)
N13 Er1 N15 C15 43.41(16)
N1 Er1 N15 C15 -111.39(17)
N11 Er1 N15 C15 104.18(17)
N3 Er1 N15 C15 -152.59(15)
N9 Er1 N15 C15 164.06(18)
N5 Er1 N15 C15 0.6(2)
N7 Er1 N15 C15 -39.50(16)
N13 Er1 N15 C16 -163.39(18)
N1 Er1 N15 C16 41.80(17)
N11 Er1 N15 C16 -102.63(17)
N3 Er1 N15 C16 0.6(2)
N9 Er1 N15 C16 -42.75(16)
N5 Er1 N15 C16 153.83(15)
N7 Er1 N15 C16 113.69(17)
C15 N15 C16 N16 -170.5(2)
Er1 N15 C16 N16 32.6(3)
C15 N15 C16 C64 3.6(2)
Er1 N15 C16 C64 -153.28(14)
N9 C9 N16 C16 -5.3(4)
C41 C9 N16 C16 169.8(2)
N15 C16 N16 C9 4.1(4)
C64 C16 N16 C9 -169.3(2)
N8 C1 C17 C18 -7.6(5)
N1 C1 C17 C18 177.2(3)
N8 C1 C17 C22 171.7(2)
N1 C1 C17 C22 -3.4(3)
C22 C17 C18 C19 0.8(5)
C1 C17 C18 C19 -180.0(3)
C17 C18 C19 C20 -0.4(7)
C18 C19 C20 C21 -0.8(8)
C19 C20 C21 C22 1.6(7)
C20 C21 C22 C17 -1.2(5)
C20 C21 C22 C2 179.2(4)
C18 C17 C22 C21 0.0(5)
C1 C17 C22 C21 -179.4(3)
C18 C17 C22 C2 179.7(3)
C1 C17 C22 C2 0.3(3)
N2 C2 C22 C21 8.3(5)
N1 C2 C22 C21 -177.4(3)
N2 C2 C22 C17 -171.4(2)
N1 C2 C22 C17 2.9(3)
N2 C3 C23 C24 -1.0(4)
N3 C3 C23 C24 -178.3(2)
N2 C3 C23 C28 176.0(2)
N3 C3 C23 C28 -1.3(2)
C28 C23 C24 C25 0.6(4)
C3 C23 C24 C25 177.2(3)
C23 C24 C25 C26 0.4(4)
C24 C25 C26 C27 -0.8(5)
C25 C26 C27 C28 0.0(4)
C26 C27 C28 C23 1.1(4)
C26 C27 C28 C4 -176.9(2)
C24 C23 C28 C27 -1.4(4)
C3 C23 C28 C27 -178.8(2)
C24 C23 C28 C4 177.0(2)
C3 C23 C28 C4 -0.4(2)
N4 C4 C28 C27 2.0(4)
N3 C4 C28 C27 -179.9(2)
N4 C4 C28 C23 -176.22(19)
N3 C4 C28 C23 1.9(2)
N4 C5 C29 C30 -9.7(4)
N5 C5 C29 C30 173.6(2)
N4 C5 C29 C34 173.0(2)
N5 C5 C29 C34 -3.7(2)
C34 C29 C30 C31 0.6(4)
C5 C29 C30 C31 -176.4(2)
C29 C30 C31 C32 -0.7(4)
C30 C31 C32 C33 0.1(5)
C31 C32 C33 C34 0.7(4)
C32 C33 C34 C29 -0.9(4)
C32 C33 C34 C6 176.2(3)
C30 C29 C34 C33 0.2(4)
C5 C29 C34 C33 177.9(2)
C30 C29 C34 C6 -177.5(2)
C5 C29 C34 C6 0.1(2)
N6 C6 C34 C33 8.2(4)
N5 C6 C34 C33 -173.9(3)
N6 C6 C34 C29 -174.4(2)
N5 C6 C34 C29 3.5(3)
N6 C7 C35 C36 -4.2(4)
N7 C7 C35 C36 178.7(2)
N6 C7 C35 C40 173.7(2)
N7 C7 C35 C40 -3.4(2)
C40 C35 C36 C37 0.1(3)
C7 C35 C36 C37 177.7(2)
C35 C36 C37 C38 -1.5(4)
C36 C37 C38 C39 0.8(4)
C37 C38 C39 C40 1.4(4)
C38 C39 C40 C35 -2.8(3)
C38 C39 C40 C8 179.2(2)
C36 C35 C40 C39 2.2(3)
C7 C35 C40 C39 -176.0(2)
C36 C35 C40 C8 -179.4(2)
C7 C35 C40 C8 2.4(2)
N8 C8 C40 C39 0.5(4)
N7 C8 C40 C39 177.4(2)
N8 C8 C40 C35 -177.6(2)
N7 C8 C40 C35 -0.7(2)
N16 C9 C41 C42 4.9(4)
N9 C9 C41 C42 -179.2(2)
N16 C9 C41 C46 -173.5(2)
N9 C9 C41 C46 2.4(2)
C46 C41 C42 C43 0.4(4)
C9 C41 C42 C43 -177.7(2)
C41 C42 C43 C44 1.0(4)
C42 C43 C44 C45 -1.5(4)
C43 C44 C45 C46 0.5(4)
C44 C45 C46 C41 0.9(4)
C44 C45 C46 C10 178.0(2)
C42 C41 C46 C45 -1.4(4)
C9 C41 C46 C45 177.2(2)
C42 C41 C46 C10 -179.2(2)
C9 C41 C46 C10 -0.6(2)
N10 C10 C46 C45 -1.4(4)
N9 C10 C46 C45 -178.8(2)
N10 C10 C46 C41 176.0(2)
N9 C10 C46 C41 -1.4(2)
N10 C11 C47 C48 8.9(4)
N11 C11 C47 C48 -175.3(2)
N10 C11 C47 C52 -171.50(19)
N11 C11 C47 C52 4.3(2)
C52 C47 C48 C49 0.3(3)
C11 C47 C48 C49 179.9(2)
C47 C48 C49 C50 0.6(4)
C48 C49 C50 C51 -0.7(4)
C49 C50 C51 C52 -0.1(4)
C50 C51 C52 C47 1.0(3)
C50 C51 C52 C12 -177.9(2)
C48 C47 C52 C51 -1.1(3)
C11 C47 C52 C51 179.2(2)
C48 C47 C52 C12 178.0(2)
C11 C47 C52 C12 -1.7(2)
N12 C12 C52 C51 -2.7(4)
N11 C12 C52 C51 177.5(2)
N12 C12 C52 C47 178.4(2)
N11 C12 C52 C47 -1.5(2)
N12 C13 C53 C54 9.3(4)
N13 C13 C53 C54 -173.9(3)
N12 C13 C53 C58 -172.5(2)
N13 C13 C53 C58 4.3(3)
C58 C53 C54 C55 1.1(4)
C13 C53 C54 C55 179.1(3)
C53 C54 C55 C56 1.2(5)
C54 C55 C56 C57 -1.4(5)
C55 C56 C57 C58 -0.5(5)
C56 C57 C58 C53 2.8(4)
C56 C57 C58 C14 -176.7(3)
C54 C53 C58 C57 -3.1(4)
C13 C53 C58 C57 178.4(2)
C54 C53 C58 C14 176.5(2)
C13 C53 C58 C14 -2.0(2)
N14 C14 C58 C57 -3.8(4)
N13 C14 C58 C57 178.6(3)
N14 C14 C58 C53 176.7(2)
N13 C14 C58 C53 -0.9(3)
N14 C15 C59 C64 -173.2(2)
N15 C15 C59 C64 2.3(2)
N14 C15 C59 C60 1.0(4)
N15 C15 C59 C60 176.6(2)
C64 C59 C60 C61 -1.0(4)
C15 C59 C60 C61 -174.6(2)
C59 C60 C61 C62 0.6(4)
C60 C61 C62 C63 0.1(4)
C61 C62 C63 C64 -0.3(4)
C60 C59 C64 C63 0.7(4)
C15 C59 C64 C63 175.8(2)
C60 C59 C64 C16 -175.2(2)
C15 C59 C64 C16 -0.1(2)
C62 C63 C64 C59 -0.1(4)
C62 C63 C64 C16 174.7(2)
N16 C16 C64 C59 172.4(2)
N15 C16 C64 C59 -2.1(2)
N16 C16 C64 C63 -2.9(4)
N15 C16 C64 C63 -177.4(2)
C69 N17 C65 C66 -63.1(3)
C77 N17 C65 C66 175.5(2)
C73 N17 C65 C66 55.3(3)
N17 C65 C66 C67 96.0(3)
C65 C66 C67 C68 172.8(2)
C65 N17 C69 C70 -64.6(3)
C77 N17 C69 C70 54.8(3)
C73 N17 C69 C70 174.6(2)
N17 C69 C70 C71 172.8(2)
C69 C70 C71 C72 171.9(2)
C65 N17 C73 C74 47.2(3)
C69 N17 C73 C74 168.1(2)
C77 N17 C73 C74 -71.6(3)
N17 C73 C74 C75 179.6(2)
C73 C74 C75 C76 -173.4(2)
C65 N17 C77 C78 172.9(2)
C69 N17 C77 C78 51.5(3)
C73 N17 C77 C78 -66.3(3)
N17 C77 C78 C79 175.4(2)
C77 C78 C79 C80 -179.2(3)
C83 N18 C81 O1 -179.0(3)
C82 N18 C81 O1 -1.1(5)
O2 C84 N19 C86 5.8(10)
N19A C84 N19 C86 125.6(13)
O2 C84 N19 C85 -176.1(7)
N19A C84 N19 C85 -56.3(9)
O2 C84 N19A C86A 5.3(13)
N19 C84 N19A C86A -78.8(11)
O2 C84 N19A C85A -175.5(9)
N19 C84 N19A C85A 100.4(14)
